data_1557582
loop_
_publ_author_name
'Ding, Pei-Gang'
'Zhou, Feng'
'Wang, Xin'
'Zhao, Qiu-Hua'
'Yu, Jin-Sheng'
'Zhou, Jian'

_publ_section_title
;
 H-bond donor-directed switching of diastereoselectivity in the Michael
 addition of \a-azido ketones to nitroolefins
;
_journal_issue 15
_journal_name_full 'Chemical Science'
_journal_page_first 3852
_journal_page_last 3861
_journal_paper_doi 10.1039/D0SC00475H
_journal_volume 11
_journal_year 2020
_chemical_absolute_configuration ad
_chemical_formula_moiety 'C18 H14 Br2 N4 O3'
_chemical_formula_sum 'C18 H14 Br2 N4 O3'
_chemical_formula_weight 494.15
_space_group_crystal_system monoclinic
_space_group_IT_number 4
_space_group_name_Hall 'P 2yb'
_space_group_name_H-M_alt 'P 1 21 1'
_atom_sites_solution_hydrogens geom
_atom_sites_solution_primary dual
_audit_creation_date 2018-10-17
_audit_creation_method
;
Olex2 1.2
(compiled 2018.05.29 svn.r3508 for OlexSys, GUI svn.r5506)
;
_audit_update_record
;
2018-10-20 deposited with the CCDC.	2020-03-11 downloaded from the CCDC.
;
_cell_angle_alpha 90
_cell_angle_beta 104.259(2)
_cell_angle_gamma 90
_cell_formula_units_Z 2
_cell_length_a 7.63640(10)
_cell_length_b 11.6851(2)
_cell_length_c 11.5473(2)
_cell_measurement_reflns_used 12619
_cell_measurement_temperature 293(2)
_cell_measurement_theta_max 73.9920
_cell_measurement_theta_min 5.4150
_cell_volume 998.65(3)
_computing_cell_refinement 'CrysAlisPro 1.171.39.32a (Rigaku OD, 2017)'
_computing_data_collection 'CrysAlisPro 1.171.39.32a (Rigaku OD, 2017)'
_computing_data_reduction 'CrysAlisPro 1.171.39.32a (Rigaku OD, 2017)'
_computing_molecular_graphics 'Olex2 (Dolomanov et al., 2009)'
_computing_publication_material 'Olex2 (Dolomanov et al., 2009)'
_computing_structure_refinement 'ShelXL (Sheldrick, 2015)'
_computing_structure_solution 'ShelXT (Sheldrick, 2015)'
_diffrn_ambient_temperature 293(2)
_diffrn_detector 'CCD plate'
_diffrn_measured_fraction_theta_full 0.996
_diffrn_measured_fraction_theta_max 0.992
_diffrn_measurement_details
;
List of Runs (angles in degrees, time in seconds):

  # Type    Start    End  Width  t~exp~   \w     \q     \k     \f   Frames
#--------------------------------------------------------------------------
  1  \w    -40.00 -14.00   1.00    2.00    --    0.00 -52.00 -80.00   26
  2  \w    -22.00  45.00   1.00    2.00    --    0.00  52.00  65.00   67
  3  \w     42.00  67.00   1.00    2.00    --   95.80 -52.00 -80.00   25
  4  \w     76.00 172.00   1.00    2.00    --   95.80  52.00  65.00   96
  5  \w    -21.00  23.00   1.00    2.00    --    0.00 -57.00  60.00   44
  6  \w     39.00  84.00   1.00    2.00    --    0.00  38.00   0.00   45
  7  \w    -19.00  33.00   1.00    2.00    --    0.00  38.00   0.00   52
  8  \w      7.00  62.00   1.00    2.00    --    0.00  77.00  60.00   55
  9  \w    -89.00 -51.00   1.00    2.00    --    0.00 -38.00 -60.00   38
 10  \w    -89.00 -30.00   1.00    2.00    --    0.00 -57.00  60.00   59
 11  \w    -11.00  24.00   1.00    2.00    --    0.00 -19.00-150.00   35
 12  \w    -43.00  17.00   1.00    2.00    --    0.00 -38.00 -60.00   60
 13  \w    -22.00  54.00   1.00    2.00    --    0.00  57.00 -60.00   76
 14  \w     39.00  75.00   1.00    2.00    --    0.00  19.00-120.00   36
 15  \w    -19.00  31.00   1.00    2.00    --    0.00  38.00 150.00   50
 16  \w    -50.00 -24.00   1.00    2.00    --    0.00 -19.00-150.00   26
 17  \w    -19.00  33.00   1.00    2.00    --    0.00  19.00-120.00   52
 18  \w     65.00 118.00   1.00    2.00    --   95.80  79.00 161.77   53
 19  \w     72.00 107.00   1.00    2.00    --   95.80  58.00  41.77   35
 20  \w     41.00 126.00   1.00    2.00    --   95.80 -82.00 150.00   85
 21  \w     73.00 128.00   1.00    2.00    --   95.80 -82.00 -60.00   55
 22  \w     79.00 128.00   1.00    2.00    --   95.80 -82.00-150.00   49
 23  \w     11.00  37.00   1.00    2.00    --   95.80 -82.00 150.00   26
 24  \w    145.00 172.00   1.00    2.00    --   95.80  77.00-150.00   27
 25  \w    129.00 159.00   1.00    2.00    --   95.80  45.00  30.00   30
 26  \w    114.00 173.00   1.00    2.00    --   95.80  79.00 -77.07   59
 27  \w     75.00 119.00   1.00    2.00    --   95.80  45.00  30.00   44
 28  \w     71.00  96.00   1.00    2.00    --   95.80  61.00-150.00   25
 29  \w     65.00  99.00   1.00    2.00    --   95.80  77.00 120.00   34
 30  \w     75.00 114.00   1.00    2.00    --   95.80  45.00   0.00   39
 31  \w    116.00 141.00   1.00    2.00    --   95.80  45.00   0.00   25
 32  \w    149.00 185.00   1.00    2.00    --   95.80  45.00   0.00   36
 33  \w     64.00  89.00   1.00    2.00    --   95.80  80.00 100.76   25
 34  \w     67.00  93.00   1.00    2.00    --   95.80  73.00  78.89   26
 35  \w     75.00 121.00   1.00    2.00    --   95.80  45.00 -90.00   46
 36  \w     65.00 178.00   1.00    2.00    --   95.80  77.00  90.00  113
 37  \w     65.00  90.00   1.00    2.00    --   95.80  77.00 -30.00   25
 38  \w    146.00 171.00   1.00    2.00    --   95.80  77.00   0.00   25
 39  \w     75.00 185.00   1.00    2.00    --   95.80  45.00 -30.00  110
 40  \w     63.00 185.00   1.00    2.00    --   95.80  82.00 130.09  122
 41  \w     80.00 184.00   1.00    2.00    --   95.80  45.00-120.00  104
 42  \w    111.00 156.00   1.00    2.00    --   95.80  82.00 150.00   45
 43  \w     71.00 175.00   1.00    2.00    --   95.80  59.00  76.40  104
 44  \w     65.00  90.00   1.00    2.00    --   95.80  77.00  60.00   25
 45  \w    152.00 178.00   1.00    2.00    --   95.80  77.00  60.00   26
 46  \w     64.00  98.00   1.00    2.00    --   95.80  79.00 -77.07   34
 47  \w    116.00 185.00   1.00    2.00    --   95.80  82.00-120.00   69
 48  \w     69.00  95.00   1.00    2.00    --   95.80  82.00 -30.00   26
 49  \w    139.00 168.00   1.00    2.00    --   95.80  82.00 -30.00   29
 50  \w     64.00  89.00   1.00    2.00    --   95.80  82.00   0.00   25
 51  \w     63.00  99.00   1.00    2.00    --   95.80  82.00 150.00   36
 52  \w     68.00 123.00   1.00    2.00    --   95.80 -77.00 -90.00   55
 53  \w     12.00  49.00   1.00    2.00    --   95.80 -77.00 -90.00   37
 54  \w     65.00  91.00   1.00    2.00    --   95.80  77.00  30.00   26
 55  \w     76.00 102.00   1.00    2.00    --   95.80  61.00  60.00   26
 56  \w     66.00  92.00   1.00    2.00    --   95.80  77.00 -90.00   26
 57  \w     63.00  88.00   1.00    2.00    --   95.80  82.00 120.00   25
 58  \w     78.00 122.00   1.00    2.00    --   95.80 -82.00   0.00   44
 59  \w     71.00  96.00   1.00    2.00    --   95.80  61.00-120.00   25
 60  \w     65.00  91.00   1.00    2.00    --   95.80  77.00-180.00   26
 61  \w    139.00 169.00   1.00    2.00    --   95.80  77.00-180.00   30
 62  \w     61.00 105.00   1.00    2.00    --   95.80 -82.00  90.00   44
 63  \w    130.00 167.00   1.00    2.00    --   95.80  79.00 161.77   37
 64  \w     89.00 115.00   1.00    2.00    --   95.80  30.00 -60.00   26
 65  \w     63.00  88.00   1.00    2.00    --   95.80  82.00-120.00   25
 66  \w     65.00  91.00   1.00    2.00    --   95.80  77.00   0.00   26
 67  \w     65.00  90.00   1.00    2.00    --   95.80  77.00-150.00   25
 68  \w     65.00  90.00   1.00    2.00    --   95.80  77.00 -60.00   25
;
_diffrn_measurement_device 'four-circle diffractometer'
_diffrn_measurement_device_type 'XtaLAB AFC12 (RINC): Kappa dual home/near'
_diffrn_measurement_method '\w scans'
_diffrn_orient_matrix_type 'CrysAlisPro convention (1999,Acta A55,543-557)'
_diffrn_orient_matrix_UB_11 -0.1207180000
_diffrn_orient_matrix_UB_12 0.0873431000
_diffrn_orient_matrix_UB_13 0.0436225000
_diffrn_orient_matrix_UB_21 -0.1357054000
_diffrn_orient_matrix_UB_22 -0.0037369000
_diffrn_orient_matrix_UB_23 -0.1231976000
_diffrn_orient_matrix_UB_31 -0.1017326000
_diffrn_orient_matrix_UB_32 -0.0986824000
_diffrn_orient_matrix_UB_33 0.0431811000
_diffrn_radiation_monochromator graphite
_diffrn_radiation_probe x-ray
_diffrn_radiation_type CuK\a
_diffrn_radiation_wavelength 1.54184
_diffrn_reflns_av_R_equivalents 0.0726
_diffrn_reflns_av_unetI/netI 0.0335
_diffrn_reflns_Laue_measured_fraction_full 0.996
_diffrn_reflns_Laue_measured_fraction_max 0.992
_diffrn_reflns_limit_h_max 9
_diffrn_reflns_limit_h_min -9
_diffrn_reflns_limit_k_max 14
_diffrn_reflns_limit_k_min -14
_diffrn_reflns_limit_l_max 14
_diffrn_reflns_limit_l_min -14
_diffrn_reflns_number 21816
_diffrn_reflns_point_group_measured_fraction_full 0.995
_diffrn_reflns_point_group_measured_fraction_max 0.983
_diffrn_reflns_theta_full 67.684
_diffrn_reflns_theta_max 74.458
_diffrn_reflns_theta_min 3.950
_diffrn_source 'fine-focus sealed X-ray tube'
_diffrn_source_type 'Enhance (Cu) X-ray Source'
_exptl_absorpt_coefficient_mu 5.374
_exptl_absorpt_correction_T_max 1.00000
_exptl_absorpt_correction_T_min 0.46626
_exptl_absorpt_correction_type multi-scan
_exptl_absorpt_process_details
'CrysAlisPro 1.171.39.32a (Rigaku Oxford Diffraction, 2017) Empirical absorption correction using spherical harmonics, implemented in SCALE3 ABSPACK scaling algorithm.'
_exptl_crystal_colour 'clear light colourless'
_exptl_crystal_colour_lustre clear
_exptl_crystal_colour_modifier light
_exptl_crystal_colour_primary colourless
_exptl_crystal_density_diffrn 1.643
_exptl_crystal_description block
_exptl_crystal_F_000 488
_exptl_crystal_size_max 0.32
_exptl_crystal_size_mid 0.26
_exptl_crystal_size_min 0.18
_refine_diff_density_max 0.564
_refine_diff_density_min -0.552
_refine_diff_density_rms 0.054
_refine_ls_abs_structure_details
;
 Flack x determined using 1583 quotients [(I+)-(I-)]/[(I+)+(I-)]
 (Parsons, Flack and Wagner, Acta Cryst. B69 (2013) 249-259).
;
_refine_ls_abs_structure_Flack -0.015(12)
_refine_ls_extinction_coef 0.0081(8)
_refine_ls_extinction_expression Fc^*^=kFc[1+0.001xFc^2^\l^3^/sin(2\q)]^-1/4^
_refine_ls_extinction_method 'SHELXL-2016/6 (Sheldrick 2016)'
_refine_ls_goodness_of_fit_ref 1.059
_refine_ls_hydrogen_treatment constr
_refine_ls_matrix_type full
_refine_ls_number_parameters 245
_refine_ls_number_reflns 4011
_refine_ls_number_restraints 1
_refine_ls_restrained_S_all 1.059
_refine_ls_R_factor_all 0.0402
_refine_ls_R_factor_gt 0.0383
_refine_ls_shift/su_max 0.000
_refine_ls_shift/su_mean 0.000
_refine_ls_structure_factor_coef Fsqd
_refine_ls_weighting_details 'w=1/[\s^2^(Fo^2^)+(0.0605P)^2^+0.2211P] where P=(Fo^2^+2Fc^2^)/3'
_refine_ls_weighting_scheme calc
_refine_ls_wR_factor_gt 0.1042
_refine_ls_wR_factor_ref 0.1061
_reflns_Friedel_coverage 0.885
_reflns_Friedel_fraction_full 0.995
_reflns_Friedel_fraction_max 0.974
_reflns_number_gt 3735
_reflns_number_total 4011
_reflns_threshold_expression 'I > 2\s(I)'
_cod_data_source_file d0sc00475h3.cif
_cod_data_source_block exp_517
_cod_depositor_comments
;Adding full bibliography for 1557580--1557584.cif.

 Adding full bibliography for 1557580--1557584.cif.
;
_cod_database_code 1557582
_shelx_shelxl_version_number 2016/6
_shelx_space_group_comment
;
The symmetry employed for this shelxl refinement is uniquely defined
by the following loop, which should always be used as a source of
symmetry information in preference to the above space-group names.
They are only intended as comments.
;
_shelx_estimated_absorpt_t_max 0.445
_shelx_estimated_absorpt_t_min 0.278
_reflns_odcompleteness_completeness 100.00
_reflns_odcompleteness_iscentric 1
_reflns_odcompleteness_theta 66.97
_olex2_refinement_description
;
1. Fixed Uiso
 At 1.2 times of:
  All C(H) groups, All C(H,H) groups
2.a Ternary CH refined with riding coordinates:
 C8(H8), C9(H9)
2.b Secondary CH2 refined with riding coordinates:
 C18(H18A,H18B)
2.c Aromatic/amide H refined with riding coordinates:
 C1(H1), C2(H2), C4(H4), C5(H5), C10(H10), C11(H11), C13(H13), C14(H14),
 C16(H16), C17(H17)
;
_olex2_submission_special_instructions 'No special instructions were received'
_oxdiff_exptl_absorpt_empirical_details
;
Empirical correction (ABSPACK) includes:
- Absorption correction using spherical harmonics
- Frame scaling
;
_oxdiff_exptl_absorpt_empirical_full_max 4.897
_oxdiff_exptl_absorpt_empirical_full_min 0.287

loop_
_space_group_symop_operation_xyz
'x, y, z'
'-x, y+1/2, -z'

loop_
_atom_site_label
_atom_site_type_symbol
_atom_site_fract_x
_atom_site_fract_y
_atom_site_fract_z
_atom_site_U_iso_or_equiv
_atom_site_adp_type
_atom_site_occupancy
_atom_site_site_symmetry_order
_atom_site_calc_flag
_atom_site_refinement_flags_posn
_atom_site_refinement_flags_adp
_atom_site_refinement_flags_occupancy
_atom_site_disorder_assembly
_atom_site_disorder_group
Br1 Br 0.14195(9) 0.23183(8) -0.03048(4) 0.0872(3) Uani 1 1 d . . . . .
Br2 Br 0.37674(17) 0.96481(8) 0.90308(9) 0.1152(4) Uani 1 1 d . . . . .
O1 O 0.1169(6) 0.0340(3) 0.5204(4) 0.0720(10) Uani 1 1 d . . . . .
O2 O 0.6661(6) 0.3077(4) 0.6254(4) 0.0764(11) Uani 1 1 d . . . . .
O3 O 0.6852(7) 0.2949(6) 0.8130(5) 0.0976(16) Uani 1 1 d . . . . .
N1 N 0.6083(6) 0.2766(4) 0.7092(4) 0.0629(11) Uani 1 1 d . . . . .
N2 N 0.0683(6) 0.1893(5) 0.6852(4) 0.0642(11) Uani 1 1 d . . . . .
N3 N -0.0588(6) 0.1218(4) 0.6746(4) 0.0625(10) Uani 1 1 d . . . . .
N4 N -0.1720(8) 0.0608(5) 0.6796(6) 0.0847(15) Uani 1 1 d . . . . .
C1 C 0.1556(6) 0.0717(5) 0.2900(4) 0.0579(11) Uani 1 1 d . . . . .
H1 H 0.170450 -0.002474 0.319985 0.069 Uiso 1 1 calc R . . . .
C2 C 0.1646(7) 0.0933(6) 0.1743(5) 0.0645(13) Uani 1 1 d . . . . .
H2 H 0.187173 0.034001 0.126153 0.077 Uiso 1 1 calc R . . . .
C3 C 0.1401(6) 0.2031(6) 0.1304(4) 0.0630(13) Uani 1 1 d . . . . .
C4 C 0.1066(7) 0.2925(5) 0.2005(5) 0.0614(12) Uani 1 1 d . . . . .
H4 H 0.089716 0.366487 0.170016 0.074 Uiso 1 1 calc R . . . .
C5 C 0.0986(7) 0.2703(5) 0.3162(4) 0.0583(12) Uani 1 1 d . . . . .
H5 H 0.075597 0.329612 0.364028 0.070 Uiso 1 1 calc R . . . .
C6 C 0.1244(6) 0.1609(4) 0.3618(4) 0.0513(10) Uani 1 1 d . . . . .
C7 C 0.1144(6) 0.1313(5) 0.4864(4) 0.0530(10) Uani 1 1 d . . . . .
C8 C 0.1056(5) 0.2304(5) 0.5727(3) 0.0508(9) Uani 1 1 d . . . . .
H8 H 0.010332 0.283890 0.533784 0.061 Uiso 1 1 calc R . . . .
C9 C 0.2863(6) 0.2949(4) 0.6092(4) 0.0492(9) Uani 1 1 d . . . . .
H9 H 0.322271 0.315005 0.535899 0.059 Uiso 1 1 calc R . . . .
C10 C 0.2773(6) 0.4031(4) 0.6764(4) 0.0507(10) Uani 1 1 d . . . . .
H10 H 0.225688 0.400587 0.741396 0.061 Uiso 1 1 calc R . . . .
C11 C 0.3391(6) 0.5017(4) 0.6481(4) 0.0512(10) Uani 1 1 d . . . . .
H11 H 0.382653 0.501961 0.579670 0.061 Uiso 1 1 calc R . . . .
C12 C 0.3476(6) 0.6111(4) 0.7111(4) 0.0497(9) Uani 1 1 d . . . . .
C13 C 0.3778(7) 0.7108(5) 0.6544(4) 0.0604(11) Uani 1 1 d . . . . .
H13 H 0.392595 0.706634 0.576966 0.073 Uiso 1 1 calc R . . . .
C14 C 0.3869(9) 0.8171(5) 0.7099(6) 0.0708(15) Uani 1 1 d . . . . .
H14 H 0.404554 0.883579 0.669984 0.085 Uiso 1 1 calc R . . . .
C15 C 0.3691(9) 0.8212(5) 0.8246(6) 0.0678(14) Uani 1 1 d . . . . .
C16 C 0.3406(7) 0.7234(5) 0.8850(4) 0.0628(11) Uani 1 1 d . . . . .
H16 H 0.329132 0.728246 0.963166 0.075 Uiso 1 1 calc R . . . .
C17 C 0.3294(7) 0.6198(4) 0.8288(4) 0.0557(11) Uani 1 1 d . . . . .
H17 H 0.309571 0.554057 0.869197 0.067 Uiso 1 1 calc R . . . .
C18 C 0.4330(6) 0.2161(5) 0.6834(5) 0.0607(11) Uani 1 1 d . . . . .
H18A H 0.402746 0.195751 0.757577 0.073 Uiso 1 1 calc R . . . .
H18B H 0.440540 0.146341 0.639405 0.073 Uiso 1 1 calc R . . . .

loop_
_atom_site_aniso_label
_atom_site_aniso_U_11
_atom_site_aniso_U_22
_atom_site_aniso_U_33
_atom_site_aniso_U_23
_atom_site_aniso_U_13
_atom_site_aniso_U_12
Br1 0.1033(4) 0.1188(6) 0.0407(3) 0.0024(3) 0.0197(2) 0.0167(4)
Br2 0.1909(10) 0.0572(4) 0.1029(6) -0.0246(4) 0.0466(6) -0.0126(5)
O1 0.108(3) 0.054(2) 0.057(2) -0.0018(17) 0.0243(19) 0.003(2)
O2 0.076(2) 0.078(3) 0.080(3) -0.005(2) 0.028(2) -0.004(2)
O3 0.084(3) 0.129(5) 0.067(3) -0.014(3) -0.007(2) -0.011(3)
N1 0.059(2) 0.065(3) 0.060(2) -0.0100(19) 0.0056(18) 0.0074(17)
N2 0.071(2) 0.079(3) 0.046(2) -0.0078(19) 0.0200(17) -0.014(2)
N3 0.079(3) 0.057(3) 0.057(2) 0.0035(19) 0.027(2) 0.006(2)
N4 0.104(4) 0.060(3) 0.099(4) 0.003(3) 0.042(3) -0.009(3)
C1 0.064(2) 0.059(3) 0.050(2) -0.008(2) 0.0139(19) 0.009(2)
C2 0.070(3) 0.072(3) 0.052(3) -0.013(2) 0.017(2) 0.011(2)
C3 0.060(2) 0.085(4) 0.040(2) -0.008(2) 0.0066(17) 0.008(2)
C4 0.075(3) 0.061(3) 0.046(2) 0.005(2) 0.011(2) 0.006(2)
C5 0.072(3) 0.058(3) 0.042(2) -0.0074(19) 0.0098(19) 0.001(2)
C6 0.058(2) 0.057(3) 0.038(2) -0.0085(18) 0.0104(17) -0.0002(19)
C7 0.059(2) 0.057(3) 0.042(2) -0.003(2) 0.0087(17) 0.001(2)
C8 0.0563(19) 0.057(3) 0.0392(17) -0.006(2) 0.0115(14) 0.001(2)
C9 0.056(2) 0.053(3) 0.038(2) -0.0058(17) 0.0121(16) 0.0026(18)
C10 0.058(2) 0.056(3) 0.039(2) -0.0061(18) 0.0127(17) 0.0033(19)
C11 0.062(2) 0.051(2) 0.038(2) -0.0020(17) 0.0088(17) 0.0071(18)
C12 0.056(2) 0.046(2) 0.044(2) -0.0002(17) 0.0074(17) 0.0044(17)
C13 0.076(3) 0.055(3) 0.053(2) 0.000(2) 0.022(2) -0.001(2)
C14 0.095(4) 0.049(3) 0.074(4) 0.002(3) 0.033(3) -0.006(3)
C15 0.086(4) 0.053(3) 0.064(3) -0.011(2) 0.017(3) -0.001(3)
C16 0.080(3) 0.061(3) 0.046(2) -0.003(2) 0.0129(19) 0.000(3)
C17 0.073(3) 0.054(3) 0.040(2) 0.0036(19) 0.0127(19) 0.003(2)
C18 0.061(2) 0.055(3) 0.062(2) 0.004(2) 0.0077(19) 0.000(2)

loop_
_atom_type_symbol
_atom_type_description
_atom_type_scat_dispersion_real
_atom_type_scat_dispersion_imag
_atom_type_scat_source
C C 0.0181 0.0091 'International Tables Vol C Tables 4.2.6.8 and 6.1.1.4'
H H 0.0000 0.0000 'International Tables Vol C Tables 4.2.6.8 and 6.1.1.4'
Br Br -0.6763 1.2805 'International Tables Vol C Tables 4.2.6.8 and 6.1.1.4'
N N 0.0311 0.0180 'International Tables Vol C Tables 4.2.6.8 and 6.1.1.4'
O O 0.0492 0.0322 'International Tables Vol C Tables 4.2.6.8 and 6.1.1.4'

loop_
_geom_angle_atom_site_label_1
_geom_angle_atom_site_label_2
_geom_angle_atom_site_label_3
_geom_angle
_geom_angle_site_symmetry_1
_geom_angle_site_symmetry_3
_geom_angle_publ_flag
O2 N1 O3 123.4(5) . . ?
O2 N1 C18 118.1(4) . . ?
O3 N1 C18 118.4(5) . . ?
N3 N2 C8 116.0(4) . . ?
N4 N3 N2 171.6(6) . . ?
C2 C1 H1 120.0 . . ?
C2 C1 C6 119.9(5) . . ?
C6 C1 H1 120.0 . . ?
C1 C2 H2 120.3 . . ?
C3 C2 C1 119.5(5) . . ?
C3 C2 H2 120.3 . . ?
C2 C3 Br1 119.6(4) . . ?
C2 C3 C4 121.2(5) . . ?
C4 C3 Br1 119.2(5) . . ?
C3 C4 H4 120.5 . . ?
C5 C4 C3 118.9(5) . . ?
C5 C4 H4 120.5 . . ?
C4 C5 H5 119.7 . . ?
C4 C5 C6 120.7(5) . . ?
C6 C5 H5 119.7 . . ?
C1 C6 C7 117.2(5) . . ?
C5 C6 C1 119.8(4) . . ?
C5 C6 C7 123.0(4) . . ?
O1 C7 C6 122.1(5) . . ?
O1 C7 C8 120.0(4) . . ?
C6 C7 C8 117.9(4) . . ?
N2 C8 C7 111.9(4) . . ?
N2 C8 H8 109.2 . . ?
N2 C8 C9 105.8(3) . . ?
C7 C8 H8 109.2 . . ?
C9 C8 C7 111.5(3) . . ?
C9 C8 H8 109.2 . . ?
C8 C9 H9 107.7 . . ?
C8 C9 C18 109.9(4) . . ?
C10 C9 C8 113.8(4) . . ?
C10 C9 H9 107.7 . . ?
C10 C9 C18 109.7(4) . . ?
C18 C9 H9 107.7 . . ?
C9 C10 H10 118.4 . . ?
C11 C10 C9 123.1(4) . . ?
C11 C10 H10 118.4 . . ?
C10 C11 H11 116.0 . . ?
C10 C11 C12 128.0(4) . . ?
C12 C11 H11 116.0 . . ?
C13 C12 C11 119.5(4) . . ?
C13 C12 C17 117.7(4) . . ?
C17 C12 C11 122.8(4) . . ?
C12 C13 H13 119.0 . . ?
C12 C13 C14 121.9(5) . . ?
C14 C13 H13 119.0 . . ?
C13 C14 H14 120.9 . . ?
C15 C14 C13 118.2(5) . . ?
C15 C14 H14 120.9 . . ?
C14 C15 Br2 119.6(5) . . ?
C14 C15 C16 121.8(5) . . ?
C16 C15 Br2 118.6(5) . . ?
C15 C16 H16 120.3 . . ?
C17 C16 C15 119.4(5) . . ?
C17 C16 H16 120.3 . . ?
C12 C17 H17 119.5 . . ?
C16 C17 C12 120.9(5) . . ?
C16 C17 H17 119.5 . . ?
N1 C18 C9 109.0(4) . . ?
N1 C18 H18A 109.9 . . ?
N1 C18 H18B 109.9 . . ?
C9 C18 H18A 109.9 . . ?
C9 C18 H18B 109.9 . . ?
H18A C18 H18B 108.3 . . ?

loop_
_geom_bond_atom_site_label_1
_geom_bond_atom_site_label_2
_geom_bond_distance
_geom_bond_site_symmetry_2
_geom_bond_publ_flag
Br1 C3 1.892(5) . ?
Br2 C15 1.902(6) . ?
O1 C7 1.201(7) . ?
O2 N1 1.214(7) . ?
O3 N1 1.217(6) . ?
N1 C18 1.478(7) . ?
N2 N3 1.234(7) . ?
N2 C8 1.477(6) . ?
N3 N4 1.132(7) . ?
C1 H1 0.9300 . ?
C1 C2 1.379(8) . ?
C1 C6 1.388(7) . ?
C2 H2 0.9300 . ?
C2 C3 1.376(9) . ?
C3 C4 1.384(8) . ?
C4 H4 0.9300 . ?
C4 C5 1.377(7) . ?
C5 H5 0.9300 . ?
C5 C6 1.378(7) . ?
C6 C7 1.500(6) . ?
C7 C8 1.540(7) . ?
C8 H8 0.9800 . ?
C8 C9 1.537(6) . ?
C9 H9 0.9800 . ?
C9 C10 1.494(6) . ?
C9 C18 1.537(6) . ?
C10 H10 0.9300 . ?
C10 C11 1.317(7) . ?
C11 H11 0.9300 . ?
C11 C12 1.464(7) . ?
C12 C13 1.383(8) . ?
C12 C17 1.404(7) . ?
C13 H13 0.9300 . ?
C13 C14 1.392(9) . ?
C14 H14 0.9300 . ?
C14 C15 1.364(10) . ?
C15 C16 1.383(9) . ?
C16 H16 0.9300 . ?
C16 C17 1.367(8) . ?
C17 H17 0.9300 . ?
C18 H18A 0.9700 . ?
C18 H18B 0.9700 . ?
